data_4132479
loop_
_publ_author_name
'Hara, Naofumi'
'Saito, Teruhiko'
'Semba, Kazuhiko'
'Kuriakose, Nishamol'
'Zheng, Hong'
'Sakaki, Shigeyoshi'
'Nakao, Yoshiaki'

_publ_section_title
;
 Rhodium Complexes Bearing PAlP Pincer Ligands.
;
_journal_issue 23
_journal_name_full 'Journal of the American Chemical Society'
_journal_page_first 7070
_journal_page_last 7073
_journal_paper_doi 10.1021/jacs.8b04199
_journal_volume 140
_journal_year 2018
_chemical_formula_moiety 'C32 H47 Al N4 P2 Rh'
_chemical_formula_sum 'C32 H47 Al N4 P2 Rh'
_chemical_formula_weight 679.58
_space_group_crystal_system monoclinic
_space_group_IT_number 14
_space_group_name_Hall '-P 2ybc'
_space_group_name_H-M_alt 'P 1 21/c 1'
_atom_sites_solution_hydrogens geom
_atom_sites_solution_primary direct
_atom_sites_solution_secondary difmap
_cell_angle_alpha 90.0000
_cell_angle_beta 106.0080
_cell_angle_gamma 90.0000
_cell_formula_units_Z 4
_cell_length_a 16.1981
_cell_length_b 11.3885
_cell_length_c 18.3501
_cell_measurement_reflns_used 9472
_cell_measurement_temperature 143
_cell_measurement_theta_max 27.52
_cell_measurement_theta_min 3.12
_cell_volume 3253.818
_computing_cell_refinement CrystalClear
_computing_data_collection 'CrystalClear (Rigaku/MSC Inc., 2006)'
_computing_data_reduction CrystalClear
_computing_molecular_graphics 'CrystalStructure 4.2'
_computing_publication_material 'CrystalStructure 4.2 (Rigaku, 2015)'
_computing_structure_refinement 'SHELXL97 (Sheldrick, 2008)'
_computing_structure_solution 'Il Milione (Burla, et al., 2007)'
_diffrn_ambient_temperature 143
_diffrn_detector_area_resol_mean 7.314
_diffrn_measured_fraction_theta_full 0.991
_diffrn_measured_fraction_theta_max 0.991
_diffrn_measurement_device_type 'Rigaku Saturn70'
_diffrn_measurement_method \w
_diffrn_radiation_type 'Mo K\a'
_diffrn_radiation_wavelength 0.71075
_diffrn_reflns_av_R_equivalents 0.0484
_diffrn_reflns_Laue_measured_fraction_full 0.000
_diffrn_reflns_Laue_measured_fraction_max 0.000
_diffrn_reflns_limit_h_max 20
_diffrn_reflns_limit_h_min -21
_diffrn_reflns_limit_k_max 12
_diffrn_reflns_limit_k_min -14
_diffrn_reflns_limit_l_max 23
_diffrn_reflns_limit_l_min -22
_diffrn_reflns_number 25620
_diffrn_reflns_point_group_measured_fraction_full 0.000
_diffrn_reflns_point_group_measured_fraction_max 0.000
_diffrn_reflns_theta_full 27.490
_diffrn_reflns_theta_max 27.490
_diffrn_reflns_theta_min 3.117
_diffrn_standards_number 0
_exptl_absorpt_coefficient_mu 0.677
_exptl_absorpt_correction_T_max 0.928
_exptl_absorpt_correction_T_min 0.788
_exptl_absorpt_correction_type multi-scan
_exptl_absorpt_process_details 'REQAB (Rigaku, 1998)'
_exptl_crystal_colour yellow
_exptl_crystal_density_diffrn 1.387
_exptl_crystal_density_method 'not measured'
_exptl_crystal_description prism
_exptl_crystal_F_000 1420.00
_exptl_crystal_size_max 0.207
_exptl_crystal_size_mid 0.136
_exptl_crystal_size_min 0.111
_refine_diff_density_max 2.08
_refine_diff_density_min -0.96
_refine_ls_extinction_method none
_refine_ls_goodness_of_fit_ref 0.975
_refine_ls_hydrogen_treatment constr
_refine_ls_number_parameters 363
_refine_ls_number_reflns 7380
_refine_ls_number_restraints 0
_refine_ls_R_factor_all 0.0560
_refine_ls_R_factor_gt 0.0450
_refine_ls_shift/su_max 0.001
_refine_ls_structure_factor_coef Fsqd
_refine_ls_weighting_details 'w = 1/[\s^2^(Fo^2^)+(0.0909P)^2^+1.5945P] where P=(Fo^2^+2Fc^2^)/3'
_refine_ls_weighting_scheme calc
_refine_ls_wR_factor_gt 0.1322
_refine_ls_wR_factor_ref 0.1409
_reflns_number_gt 5845
_reflns_number_total 7380
_reflns_threshold_expression F^2^>2.0\s(F^2^)
_cod_data_source_file ja8b04199_si_004.cif
_cod_data_source_block 15_07_014b
_cod_original_cell_volume 3253.8181
_cod_database_code 4132479

loop_
_space_group_symop_id
_space_group_symop_operation_xyz
1 +X,+Y,+Z
2 -X,1/2+Y,1/2-Z
3 -X,-Y,-Z
4 +X,-1/2-Y,-1/2+Z

loop_
_atom_site_label
_atom_site_type_symbol
_atom_site_fract_x
_atom_site_fract_y
_atom_site_fract_z
_atom_site_U_iso_or_equiv
_atom_site_adp_type
_atom_site_occupancy
_atom_site_symmetry_multiplicity
_atom_site_calc_flag
_atom_site_refinement_flags
_atom_site_disorder_assembly
_atom_site_disorder_group
Rh1 Rh 0.832321(16) 0.22637(2) 0.898633(14) 0.02387(11) Uani 1 1 d . A .
P2 P 0.85532(5) 0.36337(8) 0.81751(5) 0.02371(19) Uani 1 1 d . A .
P1 P 0.78499(6) 0.04738(9) 0.91963(7) 0.0372(3) Uani 1 1 d . . .
Al1 Al 0.67692(6) 0.27398(8) 0.84558(5) 0.0183(2) Uani 1 1 d . . .
N1 N 0.62347(16) 0.1368(2) 0.86676(14) 0.0179(5) Uani 1 1 d . A .
N4 N 0.69774(18) 0.3707(2) 0.93661(15) 0.0246(6) Uani 1 1 d . A .
N3 N 0.68744(17) 0.3233(2) 0.75056(14) 0.0209(5) Uani 1 1 d . A .
N2 N 0.54597(16) 0.3216(2) 0.79328(14) 0.0195(5) Uani 1 1 d . A .
C14 C 0.53849(19) 0.1488(3) 0.86640(16) 0.0177(6) Uani 1 1 d . . .
C25 C 0.6111(2) 0.2724(3) 0.61660(18) 0.0237(7) Uani 1 1 d . A .
H41 H 0.6604 0.2783 0.6003 0.028 Uiso 1 1 calc R . .
C22 C 0.4616(2) 0.2537(3) 0.66346(18) 0.0233(7) Uani 1 1 d . . .
H38 H 0.4122 0.2472 0.6795 0.028 Uiso 1 1 calc R . .
C18 C 0.4121(2) 0.2757(3) 0.8307(2) 0.0285(7) Uani 1 1 d . . .
H34 H 0.3858 0.3441 0.8079 0.034 Uiso 1 1 calc R A .
C20 C 0.5262(2) 0.4503(3) 0.79113(19) 0.0270(7) Uani 1 1 d . . .
H35 H 0.5303 0.4775 0.8415 0.032 Uiso 1 1 calc R A .
H36 H 0.4691 0.4636 0.7593 0.032 Uiso 1 1 calc R . .
H37 H 0.5666 0.4922 0.7712 0.032 Uiso 1 1 calc R . .
C23 C 0.4584(2) 0.2315(3) 0.58810(19) 0.0275(7) Uani 1 1 d . . .
H39 H 0.4069 0.2103 0.5534 0.033 Uiso 1 1 calc R . .
C13 C 0.6697(2) 0.0433(3) 0.91488(19) 0.0236(7) Uani 1 1 d . A .
H29 H 0.6458 -0.0320 0.8949 0.028 Uiso 1 1 calc R . .
H30 H 0.6629 0.0517 0.9655 0.028 Uiso 1 1 calc R . .
C17 C 0.3676(2) 0.2001(3) 0.8652(2) 0.0323(8) Uani 1 1 d . A .
H33 H 0.3118 0.2177 0.8662 0.039 Uiso 1 1 calc R . .
C34 C 0.6596(3) 0.4442(3) 0.9750(2) 0.0341(8) Uani 1 1 d . . .
H58 H 0.6035 0.4685 0.9530 0.041 Uiso 1 1 calc R A .
C24 C 0.5336(2) 0.2415(3) 0.56544(19) 0.0273(7) Uani 1 1 d . . .
H40 H 0.5318 0.2272 0.5151 0.033 Uiso 1 1 calc R . .
C26 C 0.6152(2) 0.2947(3) 0.69293(17) 0.0204(6) Uani 1 1 d . . .
C38 C 0.7800(2) 0.3303(3) 0.96567(18) 0.0269(7) Uani 1 1 d . A .
C27 C 0.7674(2) 0.3379(3) 0.73056(17) 0.0249(7) Uani 1 1 d . . .
H42 H 0.7629 0.4041 0.6964 0.030 Uiso 1 1 calc R A .
H43 H 0.7793 0.2681 0.7049 0.030 Uiso 1 1 calc R . .
C19 C 0.4952(2) 0.2507(3) 0.82970(17) 0.0211(6) Uani 1 1 d . A .
C16 C 0.4072(2) 0.0975(3) 0.89838(18) 0.0258(7) Uani 1 1 d . . .
H32 H 0.3770 0.0452 0.9203 0.031 Uiso 1 1 calc R A .
C35 C 0.7030(3) 0.4841(4) 1.0468(2) 0.0435(10) Uani 1 1 d . A .
H59 H 0.6769 0.5357 1.0729 0.052 Uiso 1 1 calc R . .
C28 C 0.9547(2) 0.3527(4) 0.7852(2) 0.0386(9) Uani 1 1 d . . .
H44 H 0.9635 0.4274 0.7620 0.046 Uiso 1 1 calc R A .
C37 C 0.8241(2) 0.3696(4) 1.0394(2) 0.0398(9) Uani 1 1 d . . .
H61 H 0.8798 0.3438 1.0617 0.048 Uiso 1 1 calc R A .
C30 C 0.9514(3) 0.2546(4) 0.7287(3) 0.0549(12) Uani 1 1 d . A .
H46 H 1.0073 0.2442 0.7212 0.066 Uiso 1 1 calc R . .
H47 H 0.9109 0.2743 0.6813 0.066 Uiso 1 1 calc R . .
H48 H 0.9339 0.1831 0.7478 0.066 Uiso 1 1 calc R . .
C36 C 0.7857(3) 0.4454(4) 1.0785(2) 0.0475(11) Uani 1 1 d . A .
H60 H 0.8157 0.4707 1.1267 0.057 Uiso 1 1 calc R . .
C29 C 0.8498(3) 0.5248(4) 0.8307(3) 0.0490(11) Uani 1 1 d . . .
H45 H 0.8704 0.5605 0.7904 0.059 Uiso 1 1 calc R A .
C32 C 0.9140(3) 0.5631(4) 0.9061(3) 0.0637(16) Uani 1 1 d . A .
H52 H 0.8935 0.5377 0.9479 0.076 Uiso 1 1 calc R . .
H53 H 0.9194 0.6471 0.9072 0.076 Uiso 1 1 calc R . .
H54 H 0.9691 0.5283 0.9101 0.076 Uiso 1 1 calc R . .
C31 C 1.0323(3) 0.3297(5) 0.8549(3) 0.0599(13) Uani 1 1 d . A .
H49 H 1.0323 0.3863 0.8937 0.072 Uiso 1 1 calc R . .
H50 H 1.0845 0.3366 0.8402 0.072 Uiso 1 1 calc R . .
H51 H 1.0281 0.2521 0.8739 0.072 Uiso 1 1 calc R . .
C33 C 0.7689(4) 0.5764(5) 0.8249(4) 0.0833(19) Uani 1 1 d . A .
H55 H 0.7742 0.6604 0.8254 0.100 Uiso 1 1 calc R . .
H56 H 0.7486 0.5518 0.8670 0.100 Uiso 1 1 calc R . .
H57 H 0.7287 0.5520 0.7784 0.100 Uiso 1 1 calc R . .
C15 C 0.49108(19) 0.0722(3) 0.89918(17) 0.0206(6) Uani 1 1 d . A .
H31 H 0.5164 0.0032 0.9218 0.025 Uiso 1 1 calc R . .
C21 C 0.5380(2) 0.2853(3) 0.71405(17) 0.0199(6) Uani 1 1 d . A .
C1 C 0.8038(6) -0.0686(7) 0.8715(5) 0.0409(18) Uiso 0.50 1 d P A 1
H1 H 0.7759 -0.1374 0.8864 0.049 Uiso 0.50 1 calc PR A 1
C5 C 0.7613(6) -0.0425(9) 0.7891(6) 0.047(2) Uiso 0.50 1 d P A 1
H5 H 0.7913 0.0204 0.7725 0.071 Uiso 0.50 1 calc PR A 1
H6 H 0.7027 -0.0201 0.7829 0.071 Uiso 0.50 1 calc PR A 1
H7 H 0.7631 -0.1113 0.7593 0.071 Uiso 0.50 1 calc PR A 1
C6 C 0.9010(6) -0.0972(9) 0.8832(6) 0.055(2) Uiso 0.50 1 d P A 1
H8 H 0.9066 -0.1572 0.8482 0.082 Uiso 0.50 1 calc PR A 1
H9 H 0.9257 -0.1241 0.9341 0.082 Uiso 0.50 1 calc PR A 1
H10 H 0.9305 -0.0276 0.8745 0.082 Uiso 0.50 1 calc PR A 1
C3 C 0.8300(6) 0.0041(8) 1.0310(5) 0.0406(19) Uiso 0.50 1 d P A 1
H3 H 0.7997 0.0558 1.0578 0.049 Uiso 0.50 1 calc PR A 1
C9 C 0.8029(6) -0.1199(9) 1.0447(6) 0.054(2) Uiso 0.50 1 d P A 1
H17 H 0.8228 -0.1738 1.0130 0.081 Uiso 0.50 1 calc PR A 1
H18 H 0.7414 -0.1238 1.0328 0.081 Uiso 0.50 1 calc PR A 1
H19 H 0.8275 -0.1405 1.0969 0.081 Uiso 0.50 1 calc PR A 1
C10 C 0.9243(6) 0.0300(8) 1.0644(5) 0.048(2) Uiso 0.50 1 d P A 1
H20 H 0.9409 0.0102 1.1173 0.072 Uiso 0.50 1 calc PR A 1
H21 H 0.9347 0.1120 1.0585 0.072 Uiso 0.50 1 calc PR A 1
H22 H 0.9573 -0.0157 1.0385 0.072 Uiso 0.50 1 calc PR A 1
C2 C 0.7740(4) -0.0592(5) 0.8271(4) 0.0178(12) Uiso 0.50 1 d P A 2
H2 H 0.7375 -0.1261 0.8311 0.021 Uiso 0.50 1 calc PR A 2
C7 C 0.7319(4) 0.0060(6) 0.7538(4) 0.0226(13) Uiso 0.50 1 d P A 2
H11 H 0.7642 0.0757 0.7509 0.034 Uiso 0.50 1 calc PR A 2
H12 H 0.6743 0.0271 0.7529 0.034 Uiso 0.50 1 calc PR A 2
H13 H 0.7307 -0.0439 0.7113 0.034 Uiso 0.50 1 calc PR A 2
C4 C 0.8335(4) -0.0530(6) 0.9929(4) 0.0219(12) Uiso 0.50 1 d P A 2
H4 H 0.8903 -0.0729 0.9874 0.026 Uiso 0.50 1 calc PR A 2
C8 C 0.8606(4) -0.1059(6) 0.8244(4) 0.0297(15) Uiso 0.50 1 d P A 2
H14 H 0.8532 -0.1568 0.7813 0.045 Uiso 0.50 1 calc PR A 2
H15 H 0.8862 -0.1490 0.8699 0.045 Uiso 0.50 1 calc PR A 2
H16 H 0.8972 -0.0415 0.8201 0.045 Uiso 0.50 1 calc PR A 2
C11 C 0.7853(5) -0.1691(6) 0.9961(4) 0.0301(15) Uiso 0.50 1 d P A 2
H23 H 0.8187 -0.2171 1.0365 0.045 Uiso 0.50 1 calc PR A 2
H24 H 0.7764 -0.2101 0.9488 0.045 Uiso 0.50 1 calc PR A 2
H25 H 0.7307 -0.1523 1.0048 0.045 Uiso 0.50 1 calc PR A 2
C12 C 0.8468(5) 0.0176(7) 1.0665(5) 0.0345(17) Uiso 0.50 1 d P A 2
H26 H 0.7923 0.0457 1.0705 0.052 Uiso 0.50 1 calc PR A 2
H27 H 0.8839 0.0831 1.0659 0.052 Uiso 0.50 1 calc PR A 2
H28 H 0.8724 -0.0319 1.1091 0.052 Uiso 0.50 1 calc PR A 2

loop_
_atom_site_aniso_label
_atom_site_aniso_U_11
_atom_site_aniso_U_22
_atom_site_aniso_U_33
_atom_site_aniso_U_23
_atom_site_aniso_U_13
_atom_site_aniso_U_12
Rh1 0.01998(15) 0.02802(19) 0.02227(15) 0.00569(10) 0.00358(10) -0.00573(9)
P2 0.0217(4) 0.0234(5) 0.0253(4) 0.0040(3) 0.0053(3) -0.0055(3)
P1 0.0226(4) 0.0300(5) 0.0638(7) 0.0221(5) 0.0199(4) 0.0047(4)
Al1 0.0213(5) 0.0171(5) 0.0155(4) 0.0013(3) 0.0032(4) -0.0040(3)
N1 0.0193(12) 0.0155(13) 0.0191(12) 0.0015(10) 0.0055(10) -0.0015(10)
N4 0.0330(15) 0.0197(14) 0.0200(13) -0.0013(11) 0.0054(11) -0.0070(11)
N3 0.0230(13) 0.0208(14) 0.0182(12) 0.0010(10) 0.0044(10) -0.0036(10)
N2 0.0245(13) 0.0153(13) 0.0184(12) 0.0022(10) 0.0055(10) -0.0008(10)
C14 0.0203(14) 0.0159(15) 0.0163(13) -0.0025(11) 0.0042(11) -0.0023(11)
C25 0.0308(17) 0.0189(17) 0.0219(15) 0.0017(12) 0.0078(13) 0.0017(12)
C22 0.0252(16) 0.0189(16) 0.0224(15) 0.0035(12) 0.0009(13) -0.0003(12)
C18 0.0251(17) 0.0272(19) 0.0333(18) 0.0096(14) 0.0081(14) 0.0062(13)
C20 0.0357(18) 0.0181(16) 0.0265(16) 0.0018(13) 0.0073(14) 0.0031(13)
C23 0.0329(18) 0.0202(17) 0.0221(16) 0.0000(12) -0.0044(14) -0.0012(13)
C13 0.0222(15) 0.0206(17) 0.0298(16) 0.0055(13) 0.0100(13) 0.0003(12)
C17 0.0212(16) 0.040(2) 0.0371(19) 0.0094(16) 0.0108(14) 0.0056(14)
C34 0.049(2) 0.0264(19) 0.0268(17) -0.0008(14) 0.0095(16) -0.0016(16)
C24 0.040(2) 0.0197(16) 0.0183(15) 0.0002(12) 0.0020(14) 0.0023(14)
C26 0.0252(15) 0.0152(15) 0.0202(15) 0.0031(11) 0.0053(12) -0.0019(12)
C38 0.0313(17) 0.0273(18) 0.0213(15) 0.0041(13) 0.0057(13) -0.0105(14)
C27 0.0262(16) 0.0287(18) 0.0210(15) 0.0030(13) 0.0084(13) -0.0060(13)
C19 0.0211(15) 0.0225(16) 0.0180(14) 0.0001(12) 0.0024(12) -0.0005(12)
C16 0.0255(16) 0.0276(18) 0.0257(16) 0.0016(13) 0.0090(13) -0.0046(13)
C35 0.067(3) 0.037(2) 0.0286(19) -0.0085(16) 0.0168(19) -0.008(2)
C28 0.0295(19) 0.042(2) 0.047(2) 0.0124(18) 0.0154(17) -0.0051(16)
C37 0.0310(19) 0.060(3) 0.0258(18) -0.0023(17) 0.0033(15) -0.0145(18)
C30 0.040(2) 0.074(3) 0.059(3) -0.012(2) 0.027(2) -0.001(2)
C36 0.059(3) 0.055(3) 0.0254(19) -0.0116(18) 0.0071(18) -0.030(2)
C29 0.060(3) 0.028(2) 0.046(2) -0.0014(18) -0.008(2) 0.0044(19)
C32 0.072(3) 0.028(2) 0.065(3) -0.004(2) -0.023(3) -0.005(2)
C31 0.027(2) 0.085(4) 0.065(3) 0.006(3) 0.008(2) -0.001(2)
C33 0.076(4) 0.048(3) 0.115(5) -0.011(3) 0.007(4) 0.000(3)
C15 0.0226(15) 0.0196(16) 0.0193(14) 0.0002(12) 0.0053(12) -0.0011(12)
C21 0.0265(16) 0.0137(15) 0.0184(14) 0.0026(11) 0.0044(12) 0.0000(12)

loop_
_atom_type_symbol
_atom_type_description
_atom_type_scat_dispersion_real
_atom_type_scat_dispersion_imag
_atom_type_scat_source
C C 0.0033 0.0016
;
International Tables for Crystallography
(Vol. C, Tables 4.2.6.8 and 6.1.1.4)
;
H H 0.0000 0.0000
;
International Tables for Crystallography
(Vol. C, Table 6.1.1.4)
;
N N 0.0061 0.0033
;
International Tables for Crystallography
(Vol. C, Tables 4.2.6.8 and 6.1.1.4)
;
P P 0.1023 0.0942
;
International Tables for Crystallography
(Vol. C, Tables 4.2.6.8 and 6.1.1.4)
;
Rh Rh -1.1178 0.9187
;
International Tables for Crystallography
(Vol. C, Tables 4.2.6.8 and 6.1.1.4)
;
Al Al 0.0645 0.0514
;
International Tables for Crystallography
(Vol. C, Tables 4.2.6.8 and 6.1.1.4)
;

loop_
_geom_angle_atom_site_label_1
_geom_angle_atom_site_label_2
_geom_angle_atom_site_label_3
_geom_angle
C38 Rh1 P1 101.75(10)
C38 Rh1 P2 99.63(9)
P1 Rh1 P2 149.98(4)
C38 Rh1 Al1 64.51(10)
P1 Rh1 Al1 84.77(3)
P2 Rh1 Al1 85.68(3)
C27 P2 C29 102.41(17)
C27 P2 C28 104.04(16)
C29 P2 C28 100.5(2)
C27 P2 Rh1 103.50(11)
C29 P2 Rh1 125.08(17)
C28 P2 Rh1 118.54(13)
C1 P1 C4 77.5(4)
C1 P1 C13 106.6(3)
C4 P1 C13 104.5(2)
C1 P1 C3 105.9(4)
C4 P1 C3 28.5(3)
C13 P1 C3 96.8(3)
C1 P1 C2 22.9(3)
C4 P1 C2 99.5(3)
C13 P1 C2 95.2(2)
C3 P1 C2 127.9(3)
C1 P1 Rh1 120.5(3)
C4 P1 Rh1 127.8(2)
C13 P1 Rh1 113.79(11)
C3 P1 Rh1 110.3(3)
C2 P1 Rh1 110.46(19)
N1 Al1 N3 127.16(12)
N1 Al1 N4 105.86(12)
N3 Al1 N4 125.85(12)
N1 Al1 N2 81.21(11)
N3 Al1 N2 80.86(11)
N4 Al1 N2 99.01(12)
N1 Al1 C38 105.65(11)
N3 Al1 C38 122.70(12)
N4 Al1 C38 33.90(12)
N2 Al1 C38 132.87(12)
N1 Al1 Rh1 102.21(8)
N3 Al1 Rh1 94.99(9)
N4 Al1 Rh1 82.59(9)
N2 Al1 Rh1 175.73(8)
C38 Al1 Rh1 48.93(9)
C14 N1 C13 114.9(2)
C14 N1 Al1 115.6(2)
C13 N1 Al1 123.1(2)
C34 N4 C38 122.8(3)
C34 N4 Al1 143.3(3)
C38 N4 Al1 93.6(2)
C26 N3 C27 117.4(3)
C26 N3 Al1 111.4(2)
C27 N3 Al1 125.7(2)
C19 N2 C21 113.1(2)
C19 N2 C20 114.5(3)
C21 N2 C20 106.7(2)
C19 N2 Al1 105.75(18)
C21 N2 Al1 100.16(18)
C20 N2 Al1 115.9(2)
N1 C14 C15 126.8(3)
N1 C14 C19 116.3(3)
C15 C14 C19 116.9(3)
C24 C25 C26 120.3(3)
C24 C25 H41 119.8
C26 C25 H41 119.8
C21 C22 C23 120.0(3)
C21 C22 H38 120.0
C23 C22 H38 120.0
C19 C18 C17 120.7(3)
C19 C18 H34 119.7
C17 C18 H34 119.7
N2 C20 H35 109.5
N2 C20 H36 109.5
H35 C20 H36 109.5
N2 C20 H37 109.5
H35 C20 H37 109.5
H36 C20 H37 109.5
C22 C23 C24 118.9(3)
C22 C23 H39 120.6
C24 C23 H39 120.6
N1 C13 P1 110.8(2)
N1 C13 H29 109.5
P1 C13 H29 109.5
N1 C13 H30 109.5
P1 C13 H30 109.5
H29 C13 H30 108.1
C18 C17 C16 119.2(3)
C18 C17 H33 120.4
C16 C17 H33 120.4
N4 C34 C35 121.0(4)
N4 C34 H58 119.5
C35 C34 H58 119.5
C25 C24 C23 121.3(3)
C25 C24 H40 119.4
C23 C24 H40 119.4
N3 C26 C25 127.0(3)
N3 C26 C21 115.8(3)
C25 C26 C21 117.2(3)
N4 C38 C37 116.4(3)
N4 C38 Rh1 118.6(2)
C37 C38 Rh1 124.9(3)
N4 C38 Al1 52.49(16)
C37 C38 Al1 168.1(3)
Rh1 C38 Al1 66.56(10)
N3 C27 P2 109.2(2)
N3 C27 H42 109.8
P2 C27 H42 109.8
N3 C27 H43 109.8
P2 C27 H43 109.8
H42 C27 H43 108.3
C18 C19 C14 121.1(3)
C18 C19 N2 125.0(3)
C14 C19 N2 113.9(3)
C15 C16 C17 120.8(3)
C15 C16 H32 119.6
C17 C16 H32 119.6
C36 C35 C34 118.4(4)
C36 C35 H59 120.8
C34 C35 H59 120.8
C30 C28 C31 107.9(4)
C30 C28 P2 113.3(3)
C31 C28 P2 108.9(3)
C30 C28 H44 108.9
C31 C28 H44 108.9
P2 C28 H44 108.9
C36 C37 C38 121.0(4)
C36 C37 H61 119.5
C38 C37 H61 119.5
C28 C30 H46 109.5
C28 C30 H47 109.5
H46 C30 H47 109.5
C28 C30 H48 109.5
H46 C30 H48 109.5
H47 C30 H48 109.5
C37 C36 C35 120.5(4)
C37 C36 H60 119.8
C35 C36 H60 119.8
C33 C29 C32 109.4(5)
C33 C29 P2 118.5(4)
C32 C29 P2 110.5(3)
C33 C29 H45 105.8
C32 C29 H45 105.8
P2 C29 H45 105.8
C29 C32 H52 109.5
C29 C32 H53 109.5
H52 C32 H53 109.5
C29 C32 H54 109.5
H52 C32 H54 109.5
H53 C32 H54 109.5
C28 C31 H49 109.5
C28 C31 H50 109.5
H49 C31 H50 109.5
C28 C31 H51 109.5
H49 C31 H51 109.5
H50 C31 H51 109.5
C29 C33 H55 109.5
C29 C33 H56 109.5
H55 C33 H56 109.5
C29 C33 H57 109.5
H55 C33 H57 109.5
H56 C33 H57 109.5
C16 C15 C14 121.2(3)
C16 C15 H31 119.4
C14 C15 H31 119.4
C22 C21 C26 122.3(3)
C22 C21 N2 123.7(3)
C26 C21 N2 113.8(3)
C5 C1 C6 110.0(7)
C5 C1 P1 106.0(6)
C6 C1 P1 114.7(7)
C5 C1 H1 108.7
C6 C1 H1 108.7
P1 C1 H1 108.7
C10 C3 C9 114.8(8)
C10 C3 P1 113.7(6)
C9 C3 P1 110.6(7)
C10 C3 H3 105.6
C9 C3 H3 105.6
P1 C3 H3 105.6
C8 C2 C7 109.6(5)
C8 C2 P1 111.4(4)
C7 C2 P1 111.0(4)
C8 C2 H2 108.2
C7 C2 H2 108.2
P1 C2 H2 108.2
C2 C7 H11 109.5
C2 C7 H12 109.5
H11 C7 H12 109.5
C2 C7 H13 109.5
H11 C7 H13 109.5
H12 C7 H13 109.5
C12 C4 C11 111.4(6)
C12 C4 P1 104.8(5)
C11 C4 P1 117.2(5)
C12 C4 H4 107.7
C11 C4 H4 107.7
P1 C4 H4 107.7
C2 C8 H14 109.5
C2 C8 H15 109.5
H14 C8 H15 109.5
C2 C8 H16 109.5
H14 C8 H16 109.5
H15 C8 H16 109.5
C4 C11 H23 109.5
C4 C11 H24 109.5
H23 C11 H24 109.5
C4 C11 H25 109.5
H23 C11 H25 109.5
H24 C11 H25 109.5
C4 C12 H26 109.5
C4 C12 H27 109.5
H26 C12 H27 109.5
C4 C12 H28 109.5
H26 C12 H28 109.5
H27 C12 H28 109.5

loop_
_geom_bond_atom_site_label_1
_geom_bond_atom_site_label_2
_geom_bond_distance
Rh1 C38 2.051(4)
Rh1 P1 2.2482(10)
Rh1 P2 2.2572(9)
Rh1 Al1 2.4952(10)
P2 C27 1.845(3)
P2 C29 1.860(4)
P2 C28 1.866(4)
P1 C1 1.663(8)
P1 C4 1.774(6)
P1 C13 1.846(3)
P1 C3 2.032(9)
P1 C2 2.055(6)
Al1 N1 1.878(3)
Al1 N3 1.884(3)
Al1 N4 1.951(3)
Al1 N2 2.143(3)
Al1 C38 2.455(3)
N1 C14 1.381(4)
N1 C13 1.453(4)
N4 C34 1.348(5)
N4 C38 1.372(4)
N3 C26 1.382(4)
N3 C27 1.450(4)
N2 C19 1.442(4)
N2 C21 1.483(4)
N2 C20 1.498(4)
C14 C15 1.403(4)
C14 C19 1.425(4)
C25 C24 1.389(5)
C25 C26 1.407(4)
C25 H41 0.9300
C22 C21 1.374(4)
C22 C23 1.392(5)
C22 H38 0.9300
C18 C19 1.381(5)
C18 C17 1.384(5)
C18 H34 0.9300
C20 H35 0.9600
C20 H36 0.9600
C20 H37 0.9600
C23 C24 1.397(5)
C23 H39 0.9300
C13 H29 0.9700
C13 H30 0.9700
C17 C16 1.390(5)
C17 H33 0.9300
C34 C35 1.388(5)
C34 H58 0.9300
C24 H40 0.9300
C26 C21 1.412(4)
C38 C37 1.417(5)
C27 H42 0.9700
C27 H43 0.9700
C16 C15 1.386(4)
C16 H32 0.9300
C35 C36 1.377(7)
C35 H59 0.9300
C28 C30 1.515(6)
C28 C31 1.547(6)
C28 H44 0.9800
C37 C36 1.376(6)
C37 H61 0.9300
C30 H46 0.9600
C30 H47 0.9600
C30 H48 0.9600
C36 H60 0.9300
C29 C33 1.414(7)
C29 C32 1.546(6)
C29 H45 0.9800
C32 H52 0.9600
C32 H53 0.9600
C32 H54 0.9600
C31 H49 0.9600
C31 H50 0.9600
C31 H51 0.9600
C33 H55 0.9600
C33 H56 0.9600
C33 H57 0.9600
C15 H31 0.9300
C1 C5 1.509(12)
C1 C6 1.564(12)
C1 H1 0.9800
C5 H5 0.9600
C5 H6 0.9600
C5 H7 0.9600
C6 H8 0.9600
C6 H9 0.9600
C6 H10 0.9600
C3 C10 1.510(12)
C3 C9 1.521(13)
C3 H3 0.9800
C9 H17 0.9600
C9 H18 0.9600
C9 H19 0.9600
C10 H20 0.9600
C10 H21 0.9600
C10 H22 0.9600
C2 C8 1.513(9)
C2 C7 1.523(8)
C2 H2 0.9800
C7 H11 0.9600
C7 H12 0.9600
C7 H13 0.9600
C4 C12 1.535(10)
C4 C11 1.546(9)
C4 H4 0.9800
C8 H14 0.9600
C8 H15 0.9600
C8 H16 0.9600
C11 H23 0.9600
C11 H24 0.9600
C11 H25 0.9600
C12 H26 0.9600
C12 H27 0.9600
C12 H28 0.9600

loop_
_geom_torsion_atom_site_label_1
_geom_torsion_atom_site_label_2
_geom_torsion_atom_site_label_3
_geom_torsion_atom_site_label_4
_geom_torsion
C38 Rh1 P2 C27 -103.42(15)
P1 Rh1 P2 C27 31.53(14)
Al1 Rh1 P2 C27 -40.20(12)
C38 Rh1 P2 C29 12.6(2)
P1 Rh1 P2 C29 147.55(18)
Al1 Rh1 P2 C29 75.81(18)
C38 Rh1 P2 C28 142.08(18)
P1 Rh1 P2 C28 -82.96(17)
Al1 Rh1 P2 C28 -154.70(16)
C38 Rh1 P1 C1 174.8(4)
P2 Rh1 P1 C1 40.3(4)
Al1 Rh1 P1 C1 112.2(4)
C38 Rh1 P1 C4 -87.2(3)
P2 Rh1 P1 C4 138.2(3)
Al1 Rh1 P1 C4 -149.8(3)
C38 Rh1 P1 C13 46.30(16)
P2 Rh1 P1 C13 -88.25(14)
Al1 Rh1 P1 C13 -16.28(13)
C38 Rh1 P1 C3 -61.3(3)
P2 Rh1 P1 C3 164.2(3)
Al1 Rh1 P1 C3 -123.8(3)
C38 Rh1 P1 C2 152.0(2)
P2 Rh1 P1 C2 17.4(2)
Al1 Rh1 P1 C2 89.37(19)
C38 Rh1 Al1 N1 -100.23(13)
P1 Rh1 Al1 N1 5.44(9)
P2 Rh1 Al1 N1 156.95(9)
C38 Rh1 Al1 N3 130.03(14)
P1 Rh1 Al1 N3 -124.30(9)
P2 Rh1 Al1 N3 27.21(9)
C38 Rh1 Al1 N4 4.48(13)
P1 Rh1 Al1 N4 110.15(9)
P2 Rh1 Al1 N4 -98.34(9)
C38 Rh1 Al1 N2 116.7(11)
P1 Rh1 Al1 N2 -137.6(11)
P2 Rh1 Al1 N2 13.9(11)
P1 Rh1 Al1 C38 105.67(11)
P2 Rh1 Al1 C38 -102.82(10)
N3 Al1 N1 C14 -93.9(2)
N4 Al1 N1 C14 74.4(2)
N2 Al1 N1 C14 -22.5(2)
C38 Al1 N1 C14 109.7(2)
Rh1 Al1 N1 C14 160.07(19)
N3 Al1 N1 C13 115.6(2)
N4 Al1 N1 C13 -76.1(3)
N2 Al1 N1 C13 -173.0(2)
C38 Al1 N1 C13 -40.8(3)
Rh1 Al1 N1 C13 9.6(2)
N1 Al1 N4 C34 -78.5(4)
N3 Al1 N4 C34 90.1(4)
N2 Al1 N4 C34 4.9(4)
C38 Al1 N4 C34 -173.1(5)
Rh1 Al1 N4 C34 -179.1(4)
N1 Al1 N4 C38 94.6(2)
N3 Al1 N4 C38 -96.9(2)
N2 Al1 N4 C38 177.95(19)
Rh1 Al1 N4 C38 -6.06(17)
N1 Al1 N3 C26 36.2(3)
N4 Al1 N3 C26 -129.9(2)
N2 Al1 N3 C26 -35.4(2)
C38 Al1 N3 C26 -171.1(2)
Rh1 Al1 N3 C26 145.6(2)
N1 Al1 N3 C27 -116.7(3)
N4 Al1 N3 C27 77.2(3)
N2 Al1 N3 C27 171.8(3)
C38 Al1 N3 C27 36.1(3)
Rh1 Al1 N3 C27 -7.2(3)
N1 Al1 N2 C19 23.09(19)
N3 Al1 N2 C19 153.2(2)
N4 Al1 N2 C19 -81.7(2)
C38 Al1 N2 C19 -80.2(2)
Rh1 Al1 N2 C19 166.6(10)
N1 Al1 N2 C21 -94.56(18)
N3 Al1 N2 C21 35.53(18)
N4 Al1 N2 C21 160.64(17)
C38 Al1 N2 C21 162.20(17)
Rh1 Al1 N2 C21 48.9(12)
N1 Al1 N2 C20 151.2(2)
N3 Al1 N2 C20 -78.7(2)
N4 Al1 N2 C20 46.4(2)
C38 Al1 N2 C20 47.9(3)
Rh1 Al1 N2 C20 -65.3(12)
C13 N1 C14 C15 -8.8(4)
Al1 N1 C14 C15 -161.7(2)
C13 N1 C14 C19 170.3(3)
Al1 N1 C14 C19 17.4(3)
C21 C22 C23 C24 0.2(5)
C14 N1 C13 P1 -173.2(2)
Al1 N1 C13 P1 -22.5(3)
C1 P1 C13 N1 -109.4(4)
C4 P1 C13 N1 169.6(3)
C3 P1 C13 N1 141.7(3)
C2 P1 C13 N1 -89.1(3)
Rh1 P1 C13 N1 25.9(3)
C19 C18 C17 C16 -0.7(6)
C38 N4 C34 C35 0.7(5)
Al1 N4 C34 C35 172.5(3)
C26 C25 C24 C23 -0.2(5)
C22 C23 C24 C25 0.4(5)
C27 N3 C26 C25 3.3(5)
Al1 N3 C26 C25 -152.0(3)
C27 N3 C26 C21 -177.8(3)
Al1 N3 C26 C21 26.8(3)
C24 C25 C26 N3 178.3(3)
C24 C25 C26 C21 -0.5(5)
C34 N4 C38 C37 0.2(5)
Al1 N4 C38 C37 -174.9(3)
C34 N4 C38 Rh1 -176.6(2)
Al1 N4 C38 Rh1 8.3(2)
C34 N4 C38 Al1 175.1(4)
P1 Rh1 C38 N4 -85.5(2)
P2 Rh1 C38 N4 73.3(2)
Al1 Rh1 C38 N4 -7.2(2)
P1 Rh1 C38 C37 98.0(3)
P2 Rh1 C38 C37 -103.2(3)
Al1 Rh1 C38 C37 176.4(3)
P1 Rh1 C38 Al1 -78.33(6)
P2 Rh1 C38 Al1 80.47(6)
N1 Al1 C38 N4 -95.3(2)
N3 Al1 C38 N4 107.0(2)
N2 Al1 C38 N4 -2.8(3)
Rh1 Al1 C38 N4 172.0(2)
N1 Al1 C38 C37 -72.7(14)
N3 Al1 C38 C37 129.6(13)
N4 Al1 C38 C37 22.6(13)
N2 Al1 C38 C37 19.8(14)
Rh1 Al1 C38 C37 -165.4(14)
N1 Al1 C38 Rh1 92.70(11)
N3 Al1 C38 Rh1 -65.02(15)
N4 Al1 C38 Rh1 -172.0(2)
N2 Al1 C38 Rh1 -174.79(11)
C26 N3 C27 P2 -175.4(2)
Al1 N3 C27 P2 -23.9(3)
C29 P2 C27 N3 -85.7(3)
C28 P2 C27 N3 169.9(2)
Rh1 P2 C27 N3 45.4(2)
C17 C18 C19 C14 -2.3(5)
C17 C18 C19 N2 177.9(3)
N1 C14 C19 C18 -175.3(3)
C15 C14 C19 C18 3.8(5)
N1 C14 C19 N2 4.5(4)
C15 C14 C19 N2 -176.4(3)
C21 N2 C19 C18 -91.8(4)
C20 N2 C19 C18 30.6(4)
Al1 N2 C19 C18 159.5(3)
C21 N2 C19 C14 88.4(3)
C20 N2 C19 C14 -149.2(3)
Al1 N2 C19 C14 -20.3(3)
C18 C17 C16 C15 1.9(5)
N4 C34 C35 C36 -1.0(6)
C27 P2 C28 C30 -40.6(4)
C29 P2 C28 C30 -146.4(3)
Rh1 P2 C28 C30 73.6(3)
C27 P2 C28 C31 -160.7(3)
C29 P2 C28 C31 93.5(3)
Rh1 P2 C28 C31 -46.5(4)
N4 C38 C37 C36 -0.7(5)
Rh1 C38 C37 C36 175.8(3)
Al1 C38 C37 C36 -20.6(16)
C38 C37 C36 C35 0.4(6)
C34 C35 C36 C37 0.4(6)
C27 P2 C29 C33 47.4(5)
C28 P2 C29 C33 154.4(5)
Rh1 P2 C29 C33 -69.2(5)
C27 P2 C29 C32 174.7(4)
C28 P2 C29 C32 -78.2(4)
Rh1 P2 C29 C32 58.2(4)
C17 C16 C15 C14 -0.2(5)
N1 C14 C15 C16 176.5(3)
C19 C14 C15 C16 -2.6(4)
C23 C22 C21 C26 -1.0(5)
C23 C22 C21 N2 173.9(3)
N3 C26 C21 C22 -177.8(3)
C25 C26 C21 C22 1.1(5)
N3 C26 C21 N2 6.8(4)
C25 C26 C21 N2 -174.2(3)
C19 N2 C21 C22 41.6(4)
C20 N2 C21 C22 -85.2(3)
Al1 N2 C21 C22 153.7(3)
C19 N2 C21 C26 -143.1(3)
C20 N2 C21 C26 90.1(3)
Al1 N2 C21 C26 -31.1(3)
C4 P1 C1 C5 172.8(7)
C13 P1 C1 C5 71.2(6)
C3 P1 C1 C5 173.5(6)
C2 P1 C1 C5 8.8(7)
Rh1 P1 C1 C5 -60.5(7)
C4 P1 C1 C6 -65.6(7)
C13 P1 C1 C6 -167.2(6)
C3 P1 C1 C6 -64.9(7)
C2 P1 C1 C6 130.4(13)
Rh1 P1 C1 C6 61.1(7)
C1 P1 C3 C10 86.5(7)
C4 P1 C3 C10 88.0(9)
C13 P1 C3 C10 -164.0(6)
C2 P1 C3 C10 94.0(7)
Rh1 P1 C3 C10 -45.5(7)
C1 P1 C3 C9 -44.4(7)
C4 P1 C3 C9 -42.9(7)
C13 P1 C3 C9 65.1(6)
C2 P1 C3 C9 -36.9(8)
Rh1 P1 C3 C9 -176.4(5)
C1 P1 C2 C8 -42.4(9)
C4 P1 C2 C8 -58.3(5)
C13 P1 C2 C8 -163.9(5)
C3 P1 C2 C8 -61.1(6)
Rh1 P1 C2 C8 78.3(5)
C1 P1 C2 C7 -164.9(11)
C4 P1 C2 C7 179.2(4)
C13 P1 C2 C7 73.6(4)
C3 P1 C2 C7 176.4(4)
Rh1 P1 C2 C7 -44.2(4)
C1 P1 C4 C12 172.8(6)
C13 P1 C4 C12 -83.0(5)
C3 P1 C4 C12 -5.7(7)
C2 P1 C4 C12 179.1(4)
Rh1 P1 C4 C12 53.8(5)
C1 P1 C4 C11 -63.2(6)
C13 P1 C4 C11 41.0(5)
C3 P1 C4 C11 118.3(9)
C2 P1 C4 C11 -56.9(5)
Rh1 P1 C4 C11 177.7(4)
